data_7121958
loop_
_publ_author_name
'Wolf, Benjamin M.'
'Stuhl, Christoph'
'Anwander, Reiner'

_publ_section_title
;
 Synthesis of homometallic divalent lanthanide organoimides from benzyl
 complexes.
;
_journal_issue 64
_journal_name_full 'Chemical communications (Cambridge, England)'
_journal_page_first 8826
_journal_page_last 8829
_journal_paper_doi 10.1039/c8cc05234d
_journal_volume 54
_journal_year 2018
_chemical_formula_sum 'C72 H116 N4 O6 Yb4'
_chemical_formula_weight 1825.84
_chemical_properties_physical Air-sensitive,Moisture-sensitive
_space_group_crystal_system monoclinic
_space_group_IT_number 7
_space_group_name_Hall 'P -2yc'
_space_group_name_H-M_alt 'P 1 c 1'
_symmetry_space_group_name_Hall 'P -2yc'
_symmetry_space_group_name_H-M 'P 1 c 1'
_atom_sites_solution_hydrogens mixed
_audit_creation_method SHELXL-2014/7
_audit_update_record
;
2018-06-28 deposited with the CCDC.
2018-07-12 downloaded from the CCDC.
;
_cell_angle_alpha 90
_cell_angle_beta 111.614(2)
_cell_angle_gamma 90
_cell_formula_units_Z 2
_cell_length_a 13.2322(8)
_cell_length_b 16.2283(10)
_cell_length_c 17.9608(11)
_cell_measurement_reflns_used 9828
_cell_measurement_temperature 140(2)
_cell_measurement_theta_max 29.5479
_cell_measurement_theta_min 2.7005
_cell_volume 3585.6(4)
_computing_cell_refinement 'SAINT V8.37A (Bruker AXS Inc., 2015)'
_computing_data_collection 'Bruker Apex3'
_computing_data_reduction 'SAINT V8.37A (Bruker AXS Inc., 2015)'
_computing_structure_refinement 'SHELXL-2014/7 (Sheldrick, 2014)'
_computing_structure_solution 'XT, VERSION 2014/5'
_diffrn_ambient_temperature 140(2)
_diffrn_measured_fraction_theta_full 1.000
_diffrn_measured_fraction_theta_max 0.999
_diffrn_measurement_device_type 'Smart Apex III Duo'
_diffrn_measurement_method omega/phi-scans
_diffrn_radiation_type MoK\a
_diffrn_radiation_wavelength 0.71073
_diffrn_reflns_av_R_equivalents 0.0355
_diffrn_reflns_av_unetI/netI 0.0331
_diffrn_reflns_Laue_measured_fraction_full 1.000
_diffrn_reflns_Laue_measured_fraction_max 0.999
_diffrn_reflns_limit_h_max 18
_diffrn_reflns_limit_h_min -18
_diffrn_reflns_limit_k_max 22
_diffrn_reflns_limit_k_min -22
_diffrn_reflns_limit_l_max 24
_diffrn_reflns_limit_l_min -24
_diffrn_reflns_number 96339
_diffrn_reflns_point_group_measured_fraction_full 0.998
_diffrn_reflns_point_group_measured_fraction_max 0.997
_diffrn_reflns_theta_full 25.242
_diffrn_reflns_theta_max 29.578
_diffrn_reflns_theta_min 1.255
_diffrn_source Imus-tube
_exptl_absorpt_coefficient_mu 5.219
_exptl_absorpt_correction_T_max 0.7459
_exptl_absorpt_correction_T_min 0.4649
_exptl_absorpt_correction_type numerical
_exptl_absorpt_process_details sadabs
_exptl_crystal_colour brown
_exptl_crystal_density_diffrn 1.691
_exptl_crystal_description block
_exptl_crystal_F_000 1808
_exptl_crystal_size_max 0.466
_exptl_crystal_size_mid 0.458
_exptl_crystal_size_min 0.258
_refine_diff_density_max 1.396
_refine_diff_density_min -0.993
_refine_diff_density_rms 0.099
_refine_ls_abs_structure_details
;
 Flack x determined using 9466 quotients [(I+)-(I-)]/[(I+)+(I-)]
 (Parsons, Flack and Wagner, Acta Cryst. B69 (2013) 249-259).
;
_refine_ls_abs_structure_Flack 0.014(5)
_refine_ls_extinction_method none
_refine_ls_goodness_of_fit_ref 1.025
_refine_ls_hydrogen_treatment mixed
_refine_ls_matrix_type full
_refine_ls_number_parameters 905
_refine_ls_number_reflns 20088
_refine_ls_number_restraints 418
_refine_ls_restrained_S_all 1.032
_refine_ls_R_factor_all 0.0246
_refine_ls_R_factor_gt 0.0237
_refine_ls_shift/su_max 0.002
_refine_ls_shift/su_mean 0.000
_refine_ls_structure_factor_coef Fsqd
_refine_ls_weighting_details 'w=1/[\s^2^(Fo^2^)+(0.0351P)^2^] where P=(Fo^2^+2Fc^2^)/3'
_refine_ls_weighting_scheme calc
_refine_ls_wR_factor_gt 0.0573
_refine_ls_wR_factor_ref 0.0577
_reflns_Friedel_coverage 0.993
_reflns_Friedel_fraction_full 0.996
_reflns_Friedel_fraction_max 0.995
_reflns_number_gt 19608
_reflns_number_total 20088
_reflns_threshold_expression 'I > 2\s(I)'
_cod_data_source_file c8cc05234d2.cif
_cod_data_source_block 2-Yb_mo_FK20_0m_a
_cod_depositor_comments 'Adding full bibliography for 7121956--7121961.cif.'
_cod_database_code 7121958
_shelx_shelxl_version_number 2014/7
_shelx_space_group_comment
;
The symmetry employed for this shelxl refinement is uniquely defined
by the following loop, which should always be used as a source of
symmetry information in preference to the above space-group names.
They are only intended as comments.
;
_shelx_estimated_absorpt_t_min 0.195
_shelx_estimated_absorpt_t_max 0.346

loop_
_space_group_symop_operation_xyz
'x, y, z'
'x, -y, z+1/2'

loop_
_atom_site_label
_atom_site_type_symbol
_atom_site_fract_x
_atom_site_fract_y
_atom_site_fract_z
_atom_site_U_iso_or_equiv
_atom_site_adp_type
_atom_site_occupancy
_atom_site_site_symmetry_order
_atom_site_calc_flag
_atom_site_refinement_flags_posn
_atom_site_refinement_flags_adp
_atom_site_refinement_flags_occupancy
_atom_site_disorder_assembly
_atom_site_disorder_group
O1_4 O 1.021(2) 0.3392(19) 0.1802(17) 0.085(8) Uani 0.299(16) 1 d D U P A 2
C1_4 C 1.039(3) 0.327(4) 0.108(2) 0.114(13) Uani 0.299(16) 1 d D U P A 2
H1A_4 H 1.0595 0.3790 0.0881 0.137 Uiso 0.299(16) 1 calc R U P A 2
H1B_4 H 1.0957 0.2850 0.1140 0.137 Uiso 0.299(16) 1 calc R U P A 2
C2_4 C 0.935(3) 0.299(4) 0.0555(19) 0.107(12) Uani 0.299(16) 1 d D U P A 2
H2A_4 H 0.8969 0.3439 0.0184 0.128 Uiso 0.299(16) 1 calc R U P A 2
H2B_4 H 0.9438 0.2522 0.0232 0.128 Uiso 0.299(16) 1 calc R U P A 2
C3_4 C 0.871(3) 0.274(3) 0.100(2) 0.092(10) Uani 0.299(16) 1 d D U P A 2
H3A_4 H 0.7938 0.2893 0.0718 0.110 Uiso 0.299(16) 1 calc R U P A 2
H3B_4 H 0.8748 0.2130 0.1076 0.110 Uiso 0.299(16) 1 calc R U P A 2
C4_4 C 0.915(4) 0.314(4) 0.175(3) 0.090(9) Uani 0.299(16) 1 d D U P A 2
H4A_4 H 0.9191 0.2768 0.2193 0.108 Uiso 0.299(16) 1 calc R U P A 2
H4B_4 H 0.8701 0.3628 0.1764 0.108 Uiso 0.299(16) 1 calc R U P A 2
O1_3 O 1.0135(13) 0.2574(9) 0.0975(10) 0.116(5) Uani 0.701(16) 1 d D U P A 1
C1_3 C 0.9423(12) 0.1987(10) 0.1091(9) 0.073(4) Uani 0.701(16) 1 d D U P A 1
H1A_3 H 0.9832 0.1509 0.1398 0.088 Uiso 0.701(16) 1 calc R U P A 1
H1B_3 H 0.8897 0.1790 0.0571 0.088 Uiso 0.701(16) 1 calc R U P A 1
C2_3 C 0.8875(19) 0.2410(11) 0.1531(16) 0.112(7) Uani 0.701(16) 1 d D U P A 1
H2A_3 H 0.8079 0.2390 0.1234 0.134 Uiso 0.701(16) 1 calc R U P A 1
H2B_3 H 0.9038 0.2143 0.2058 0.134 Uiso 0.701(16) 1 calc R U P A 1
C3_3 C 0.923(2) 0.3243(13) 0.1639(19) 0.102(7) Uani 0.701(16) 1 d D U P A 1
H3A_3 H 0.8647 0.3612 0.1304 0.122 Uiso 0.701(16) 1 calc R U P A 1
H3B_3 H 0.9434 0.3405 0.2207 0.122 Uiso 0.701(16) 1 calc R U P A 1
C4_3 C 1.0117(18) 0.3309(13) 0.1421(16) 0.099(5) Uani 0.701(16) 1 d D U P A 1
H4A_3 H 1.0793 0.3352 0.1902 0.119 Uiso 0.701(16) 1 calc R U P A 1
H4B_3 H 1.0054 0.3805 0.1086 0.119 Uiso 0.701(16) 1 calc R U P A 1
O1_2 O 0.223(3) 0.187(3) -0.047(3) 0.121(11) Uani 0.249(14) 1 d D U P B 2
C1_2 C 0.218(3) 0.230(4) 0.021(3) 0.088(10) Uani 0.249(14) 1 d D U P B 2
H1A_2 H 0.1700 0.2790 0.0048 0.106 Uiso 0.249(14) 1 calc R U P B 2
H1B_2 H 0.1936 0.1943 0.0555 0.106 Uiso 0.249(14) 1 calc R U P B 2
C2_2 C 0.330(3) 0.254(2) 0.061(2) 0.079(9) Uani 0.249(14) 1 d D U P B 2
H2A_2 H 0.3348 0.3081 0.0884 0.094 Uiso 0.249(14) 1 calc R U P B 2
H2B_2 H 0.3700 0.2125 0.1011 0.094 Uiso 0.249(14) 1 calc R U P B 2
C3_2 C 0.370(2) 0.260(2) -0.002(3) 0.075(8) Uani 0.249(14) 1 d D U P B 2
H3A_2 H 0.4057 0.3141 -0.0009 0.090 Uiso 0.249(14) 1 calc R U P B 2
H3B_2 H 0.4240 0.2159 0.0026 0.090 Uiso 0.249(14) 1 calc R U P B 2
C4_2 C 0.277(4) 0.251(3) -0.074(2) 0.101(11) Uani 0.249(14) 1 d D U P B 2
H4A_2 H 0.2971 0.2331 -0.1199 0.122 Uiso 0.249(14) 1 calc R U P B 2
H4B_2 H 0.2333 0.3020 -0.0888 0.122 Uiso 0.249(14) 1 calc R U P B 2
O1_1 O 0.1783(9) 0.3138(6) -0.0330(7) 0.086(3) Uani 0.751(14) 1 d D U P B 1
C1_1 C 0.2360(14) 0.3032(12) -0.0871(11) 0.095(5) Uani 0.751(14) 1 d D U P B 1
H1A_1 H 0.1945 0.2656 -0.1312 0.115 Uiso 0.751(14) 1 calc R U P B 1
H1B_1 H 0.2428 0.3570 -0.1107 0.115 Uiso 0.751(14) 1 calc R U P B 1
C2_1 C 0.3396(13) 0.2704(9) -0.0460(9) 0.075(3) Uani 0.751(14) 1 d D U P B 1
H2A_1 H 0.3615 0.2331 -0.0810 0.090 Uiso 0.751(14) 1 calc R U P B 1
H2B_1 H 0.3943 0.3149 -0.0265 0.090 Uiso 0.751(14) 1 calc R U P B 1
C3_1 C 0.3296(13) 0.2273(9) 0.0177(10) 0.076(4) Uani 0.751(14) 1 d D U P B 1
H3A_1 H 0.3962 0.2346 0.0660 0.092 Uiso 0.751(14) 1 calc R U P B 1
H3B_1 H 0.3207 0.1678 0.0047 0.092 Uiso 0.751(14) 1 calc R U P B 1
C4_1 C 0.2346(13) 0.2580(9) 0.0335(10) 0.072(4) Uani 0.751(14) 1 d D U P B 1
H4A_1 H 0.1865 0.2119 0.0352 0.086 Uiso 0.751(14) 1 calc R U P B 1
H4B_1 H 0.2579 0.2878 0.0853 0.086 Uiso 0.751(14) 1 calc R U P B 1
C1 C 0.7883(4) 0.1766(3) 0.7252(3) 0.0196(9) Uani 1 1 d . . . . .
C2 C 0.9009(4) 0.1550(3) 0.7432(3) 0.0243(10) Uani 1 1 d . . . . .
C3 C 0.9749(5) 0.1461(4) 0.8212(4) 0.0313(12) Uani 1 1 d . . . . .
H3 H 1.0477 0.1311 0.8296 0.038 Uiso 1 1 calc R U . . .
C4 C 0.9463(5) 0.1584(4) 0.8867(4) 0.0355(14) Uani 1 1 d . . . . .
H4 H 0.9980 0.1522 0.9396 0.043 Uiso 1 1 calc R U . . .
C5 C 0.8386(5) 0.1804(4) 0.8729(4) 0.0307(12) Uani 1 1 d . . . . .
H5 H 0.8173 0.1887 0.9174 0.037 Uiso 1 1 calc R U . . .
C6 C 0.7619(5) 0.1904(3) 0.7962(3) 0.0232(10) Uani 1 1 d . . . . .
C7 C 0.9380(4) 0.1338(4) 0.6745(3) 0.0278(11) Uani 1 1 d . . . . .
H7 H 0.9014 0.1732 0.6298 0.033 Uiso 1 1 calc R U . . .
C8 C 1.0592(5) 0.1393(5) 0.6930(4) 0.0417(15) Uani 1 1 d . . . . .
H8A H 1.0731 0.1342 0.6432 0.063 Uiso 1 1 calc R U . . .
H8B H 1.0964 0.0946 0.7296 0.063 Uiso 1 1 calc R U . . .
H8C H 1.0866 0.1925 0.7182 0.063 Uiso 1 1 calc R U . . .
C9 C 0.8979(6) 0.0467(4) 0.6438(4) 0.0387(14) Uani 1 1 d . . . . .
H9A H 0.9081 0.0369 0.5932 0.058 Uiso 1 1 calc R U . . .
H9B H 0.8206 0.0417 0.6353 0.058 Uiso 1 1 calc R U . . .
H9C H 0.9396 0.0059 0.6835 0.058 Uiso 1 1 calc R U . . .
C10 C 0.6455(5) 0.2106(3) 0.7855(3) 0.0234(10) Uani 1 1 d . . . . .
H10 H 0.6148 0.2450 0.7361 0.028 Uiso 1 1 calc R U . . .
C11 C 0.6331(5) 0.2594(4) 0.8539(4) 0.0345(13) Uani 1 1 d . . . . .
H11A H 0.5566 0.2745 0.8400 0.052 Uiso 1 1 calc R U . . .
H11B H 0.6774 0.3095 0.8631 0.052 Uiso 1 1 calc R U . . .
H11C H 0.6573 0.2257 0.9026 0.052 Uiso 1 1 calc R U . . .
C12 C 0.5776(5) 0.1310(4) 0.7709(4) 0.0281(11) Uani 1 1 d . . . . .
C13 C 0.4655(4) 0.0809(3) 0.4358(3) 0.0212(10) Uani 1 1 d . . . . .
C14 C 0.3615(4) 0.0825(3) 0.3693(3) 0.0229(10) Uani 1 1 d . . . . .
C15 C 0.3077(5) 0.0118(4) 0.3332(3) 0.0303(12) Uani 1 1 d . . . . .
H15 H 0.2403 0.0167 0.2894 0.036 Uiso 1 1 calc R U . . .
C16 C 0.3482(5) -0.0657(4) 0.3586(4) 0.0346(13) Uani 1 1 d . . . . .
H16 H 0.3100 -0.1137 0.3329 0.042 Uiso 1 1 calc R U . . .
C17 C 0.4472(5) -0.0716(3) 0.4232(3) 0.0309(12) Uani 1 1 d . . . . .
H17 H 0.4772 -0.1246 0.4405 0.037 Uiso 1 1 calc R U . . .
C18 C 0.5027(5) -0.0025(3) 0.4626(3) 0.0249(10) Uani 1 1 d . . . . .
C19 C 0.3113(5) 0.1648(3) 0.3386(3) 0.0264(11) Uani 1 1 d . . . . .
H19 H 0.3345 0.2037 0.3851 0.032 Uiso 1 1 calc R U . . .
C20 C 0.3555(6) 0.1985(4) 0.2773(4) 0.0355(14) Uani 1 1 d . . . . .
H20A H 0.3377 0.2572 0.2683 0.053 Uiso 1 1 calc R U . . .
H20B H 0.3226 0.1685 0.2267 0.053 Uiso 1 1 calc R U . . .
H20C H 0.4346 0.1915 0.2974 0.053 Uiso 1 1 calc R U . . .
C21 C 0.1860(6) 0.1653(4) 0.3030(5) 0.0443(17) Uani 1 1 d . . . . .
H21A H 0.1599 0.2222 0.2915 0.066 Uiso 1 1 calc R U . . .
H21B H 0.1580 0.1410 0.3416 0.066 Uiso 1 1 calc R U . . .
H21C H 0.1603 0.1332 0.2534 0.066 Uiso 1 1 calc R U . . .
C22 C 0.6017(5) -0.0190(3) 0.5373(3) 0.0290(11) Uani 1 1 d . . . . .
H22 H 0.6351 0.0354 0.5590 0.035 Uiso 1 1 calc R U . . .
C23 C 0.5731(7) -0.0618(5) 0.6024(4) 0.0486(18) Uani 1 1 d . . . . .
H23A H 0.6399 -0.0742 0.6480 0.073 Uiso 1 1 calc R U . . .
H23B H 0.5341 -0.1131 0.5812 0.073 Uiso 1 1 calc R U . . .
H23C H 0.5269 -0.0255 0.6199 0.073 Uiso 1 1 calc R U . . .
C24 C 0.6875(6) -0.0699(5) 0.5187(5) 0.0501(19) Uani 1 1 d . . . . .
H24A H 0.7506 -0.0788 0.5681 0.075 Uiso 1 1 calc R U . . .
H24B H 0.7103 -0.0401 0.4800 0.075 Uiso 1 1 calc R U . . .
H24C H 0.6564 -0.1232 0.4960 0.075 Uiso 1 1 calc R U . . .
C25 C 0.7699(4) 0.3155(3) 0.4572(3) 0.0181(9) Uani 1 1 d . . . . .
C26 C 0.8820(5) 0.3391(3) 0.5012(4) 0.0264(11) Uani 1 1 d . . . . .
C27 C 0.9568(5) 0.3457(4) 0.4636(4) 0.0342(13) Uani 1 1 d . . . . .
H27 H 1.0298 0.3600 0.4946 0.041 Uiso 1 1 calc R U . . .
C28 C 0.9274(6) 0.3320(4) 0.3821(5) 0.0392(15) Uani 1 1 d . . . . .
H28 H 0.9799 0.3355 0.3576 0.047 Uiso 1 1 calc R U . . .
C29 C 0.8205(5) 0.3132(4) 0.3374(4) 0.0313(12) Uani 1 1 d . . . . .
H29 H 0.7995 0.3051 0.2813 0.038 Uiso 1 1 calc R U . . .
C30 C 0.7425(5) 0.3058(3) 0.3720(3) 0.0234(10) Uani 1 1 d . . . . .
C31 C 0.9158(5) 0.3607(4) 0.5896(4) 0.0299(11) Uani 1 1 d . . . . .
H31 H 0.8814 0.3194 0.6143 0.036 Uiso 1 1 calc R U . . .
C32 C 1.0381(5) 0.3594(5) 0.6378(4) 0.0437(16) Uani 1 1 d . . . . .
H32A H 1.0510 0.3605 0.6952 0.066 Uiso 1 1 calc R U . . .
H32B H 1.0720 0.4077 0.6240 0.066 Uiso 1 1 calc R U . . .
H32C H 1.0697 0.3092 0.6252 0.066 Uiso 1 1 calc R U . . .
C33 C 0.8688(6) 0.4446(4) 0.5962(4) 0.0382(14) Uani 1 1 d . . . . .
H33A H 0.8743 0.4537 0.6515 0.057 Uiso 1 1 calc R U . . .
H33B H 0.7923 0.4467 0.5603 0.057 Uiso 1 1 calc R U . . .
H33C H 0.9095 0.4876 0.5809 0.057 Uiso 1 1 calc R U . . .
C34 C 0.6249(4) 0.2914(3) 0.3197(3) 0.0247(10) Uani 1 1 d . . . . .
H34 H 0.5958 0.2492 0.3471 0.030 Uiso 1 1 calc R U . . .
C35 C 0.6043(6) 0.2593(5) 0.2352(4) 0.0438(16) Uani 1 1 d . . . . .
H35A H 0.5261 0.2514 0.2065 0.066 Uiso 1 1 calc R U . . .
H35B H 0.6419 0.2066 0.2386 0.066 Uiso 1 1 calc R U . . .
H35C H 0.6318 0.2993 0.2063 0.066 Uiso 1 1 calc R U . . .
C36 C 0.5588(5) 0.3709(4) 0.3138(4) 0.0315(12) Uani 1 1 d D . . . .
C37 C 0.4647(4) 0.3914(3) 0.5930(3) 0.0232(10) Uani 1 1 d . . . . .
C38 C 0.3920(5) 0.3860(4) 0.6365(3) 0.0293(11) Uani 1 1 d . . . . .
C39 C 0.3400(5) 0.4541(4) 0.6511(4) 0.0364(14) Uani 1 1 d . . . . .
H39 H 0.2922 0.4472 0.6792 0.044 Uiso 1 1 calc R U . . .
C40 C 0.3550(6) 0.5314(4) 0.6265(4) 0.0429(16) Uani 1 1 d . . . . .
H40 H 0.3168 0.5774 0.6358 0.051 Uiso 1 1 calc R U . . .
C41 C 0.4271(6) 0.5409(4) 0.5878(4) 0.0388(14) Uani 1 1 d . . . . .
H41 H 0.4401 0.5946 0.5723 0.047 Uiso 1 1 calc R U . . .
C42 C 0.4814(5) 0.4744(4) 0.5705(3) 0.0284(11) Uani 1 1 d . . . . .
C43 C 0.3677(5) 0.3017(4) 0.6633(4) 0.0311(12) Uani 1 1 d . . . . .
H43 H 0.4354 0.2679 0.6776 0.037 Uiso 1 1 calc R U . . .
C44 C 0.3359(6) 0.3046(5) 0.7374(4) 0.0435(17) Uani 1 1 d . . . . .
H44A H 0.3387 0.2489 0.7590 0.065 Uiso 1 1 calc R U . . .
H44B H 0.2620 0.3266 0.7222 0.065 Uiso 1 1 calc R U . . .
H44C H 0.3868 0.3403 0.7782 0.065 Uiso 1 1 calc R U . . .
C45 C 0.2781(5) 0.2573(4) 0.5940(4) 0.0387(14) Uani 1 1 d . . . . .
H45A H 0.2613 0.2043 0.6131 0.058 Uiso 1 1 calc R U . . .
H45B H 0.3036 0.2477 0.5500 0.058 Uiso 1 1 calc R U . . .
H45C H 0.2125 0.2915 0.5751 0.058 Uiso 1 1 calc R U . . .
C46 C 0.5577(5) 0.4958(3) 0.5273(4) 0.0299(12) Uani 1 1 d . . . . .
H46 H 0.5962 0.4444 0.5220 0.036 Uiso 1 1 calc R U . . .
C47 C 0.6431(6) 0.5602(4) 0.5719(5) 0.0442(16) Uani 1 1 d . . . . .
H47A H 0.6939 0.5679 0.5443 0.066 Uiso 1 1 calc R U . . .
H47B H 0.6830 0.5412 0.6268 0.066 Uiso 1 1 calc R U . . .
H47C H 0.6071 0.6126 0.5734 0.066 Uiso 1 1 calc R U . . .
C48 C 0.4958(7) 0.5306(4) 0.4423(5) 0.0412(14) Uani 1 1 d . . . . .
H48A H 0.5455 0.5346 0.4133 0.062 Uiso 1 1 calc R U . . .
H48B H 0.4673 0.5854 0.4465 0.062 Uiso 1 1 calc R U . . .
H48C H 0.4355 0.4937 0.4133 0.062 Uiso 1 1 calc R U . . .
C49 C 0.2883(7) 0.0541(6) 0.5215(4) 0.052(2) Uani 1 1 d . . . . .
H49A H 0.3180 0.0144 0.4930 0.063 Uiso 1 1 calc R U . . .
H49B H 0.2650 0.1044 0.4883 0.063 Uiso 1 1 calc R U . . .
C50 C 0.1977(7) 0.0181(7) 0.5371(6) 0.070(3) Uani 1 1 d . . . . .
H50A H 0.1581 -0.0217 0.4947 0.084 Uiso 1 1 calc R U . . .
H50B H 0.1465 0.0613 0.5400 0.084 Uiso 1 1 calc R U . . .
C51 C 0.2477(7) -0.0232(5) 0.6141(5) 0.057(2) Uani 1 1 d . . . . .
H51A H 0.2750 -0.0784 0.6075 0.069 Uiso 1 1 calc R U . . .
H51B H 0.1956 -0.0289 0.6416 0.069 Uiso 1 1 calc R U . . .
C52 C 0.3380(6) 0.0325(4) 0.6587(4) 0.0422(16) Uani 1 1 d . . . . .
H52A H 0.3143 0.0729 0.6902 0.051 Uiso 1 1 calc R U . . .
H52B H 0.4001 0.0007 0.6957 0.051 Uiso 1 1 calc R U . . .
C53 C 0.2649(6) 0.4143(5) 0.2968(4) 0.0461(17) Uani 1 1 d . . . . .
H53A H 0.2268 0.3754 0.2530 0.055 Uiso 1 1 calc R U . . .
H53B H 0.3186 0.4458 0.2818 0.055 Uiso 1 1 calc R U . . .
C54 C 0.1849(8) 0.4719(6) 0.3117(5) 0.066(3) Uani 1 1 d . . . . .
H54A H 0.2033 0.5299 0.3053 0.080 Uiso 1 1 calc R U . . .
H54B H 0.1103 0.4607 0.2735 0.080 Uiso 1 1 calc R U . . .
C55 C 0.1925(6) 0.4566(5) 0.3951(5) 0.0465(17) Uani 1 1 d . . . . .
H55A H 0.1195 0.4550 0.3984 0.056 Uiso 1 1 calc R U . . .
H55B H 0.2364 0.4997 0.4318 0.056 Uiso 1 1 calc R U . . .
C56 C 0.2474(5) 0.3739(4) 0.4152(4) 0.0347(13) Uani 1 1 d . . . . .
H56A H 0.2893 0.3693 0.4734 0.042 Uiso 1 1 calc R U . . .
H56B H 0.1931 0.3289 0.3988 0.042 Uiso 1 1 calc R U . . .
C57 C 0.9130(6) 0.1135(7) 0.4445(5) 0.057(2) Uani 1 1 d . . . . .
H57A H 0.9640 0.0847 0.4921 0.068 Uiso 1 1 calc R U . . .
H57B H 0.9274 0.1734 0.4514 0.068 Uiso 1 1 calc R U . . .
C58 C 0.9278(9) 0.0841(6) 0.3712(6) 0.067(3) Uani 1 1 d . . . . .
H58A H 0.9569 0.1288 0.3473 0.080 Uiso 1 1 calc R U . . .
H58B H 0.9792 0.0371 0.3839 0.080 Uiso 1 1 calc R U . . .
C59 C 0.8207(8) 0.0584(8) 0.3159(5) 0.076(3) Uani 1 1 d . . . . .
H59A H 0.8248 0.0024 0.2954 0.091 Uiso 1 1 calc R U . . .
H59B H 0.7945 0.0967 0.2699 0.091 Uiso 1 1 calc R U . . .
C60 C 0.7456(9) 0.0590(7) 0.3593(6) 0.079(3) Uani 1 1 d . . . . .
H60A H 0.6794 0.0909 0.3291 0.095 Uiso 1 1 calc R U . . .
H60B H 0.7238 0.0020 0.3663 0.095 Uiso 1 1 calc R U . . .
C61 C 0.8929(5) 0.3905(5) 0.8124(4) 0.0425(15) Uani 1 1 d . . . . .
H61A H 0.9442 0.4260 0.7985 0.051 Uiso 1 1 calc R U . . .
H61B H 0.9160 0.3324 0.8129 0.051 Uiso 1 1 calc R U . . .
C62 C 0.8915(8) 0.4134(7) 0.8910(5) 0.071(3) Uani 1 1 d . . . . .
H62A H 0.9577 0.4450 0.9219 0.086 Uiso 1 1 calc R U . . .
H62B H 0.8884 0.3636 0.9219 0.086 Uiso 1 1 calc R U . . .
C63 C 0.7906(6) 0.4660(4) 0.8751(4) 0.0411(15) Uani 1 1 d . . . . .
H63A H 0.7444 0.4429 0.9025 0.049 Uiso 1 1 calc R U . . .
H63B H 0.8107 0.5232 0.8939 0.049 Uiso 1 1 calc R U . . .
C64 C 0.7326(6) 0.4636(4) 0.7857(4) 0.0456(17) Uani 1 1 d . . . . .
H64A H 0.6549 0.4502 0.7721 0.055 Uiso 1 1 calc R U . . .
H64B H 0.7377 0.5178 0.7621 0.055 Uiso 1 1 calc R U . . .
H12A H 0.589(5) 0.093(4) 0.737(4) 0.028(17) Uiso 1 1 d . . . . .
H12B H 0.599(5) 0.105(4) 0.818(4) 0.027(17) Uiso 1 1 d . . . . .
H12C H 0.509(7) 0.154(5) 0.751(5) 0.04(2) Uiso 1 1 d . . . . .
H36A H 0.481(3) 0.361(5) 0.294(5) 0.04(2) Uiso 1 1 d D . . . .
H36B H 0.585(7) 0.406(5) 0.361(4) 0.07(3) Uiso 1 1 d D . . . .
H36C H 0.573(5) 0.402(4) 0.276(4) 0.023(15) Uiso 1 1 d . . . . .
N1 N 0.7133(4) 0.1850(3) 0.6488(3) 0.0201(9) Uani 1 1 d . . . . .
N2 N 0.5188(4) 0.1510(3) 0.4720(3) 0.0194(8) Uani 1 1 d . . . . .
N3 N 0.6963(4) 0.3032(3) 0.4936(3) 0.0183(8) Uani 1 1 d . . . . .
N4 N 0.5105(4) 0.3224(3) 0.5735(3) 0.0203(9) Uani 1 1 d . . . . .
O1 O 0.3687(4) 0.0740(3) 0.5987(2) 0.0356(10) Uani 1 1 d . . . . .
O2 O 0.3184(3) 0.3702(3) 0.3710(3) 0.0325(9) Uani 1 1 d . . . . .
O3 O 0.8020(4) 0.0964(3) 0.4359(3) 0.0341(9) Uani 1 1 d . . . . .
O4 O 0.7841(3) 0.4013(3) 0.7552(2) 0.0331(9) Uani 1 1 d . . . . .
Yb1 Yb 0.51626(2) 0.17656(2) 0.60068(2) 0.01926(5) Uani 1 1 d . . . . .
Yb2 Yb 0.50016(2) 0.29604(2) 0.44178(2) 0.01813(5) Uani 1 1 d . . . . .
Yb3 Yb 0.71078(2) 0.16036(2) 0.51729(2) 0.01823(5) Uani 1 1 d . . . . .
Yb4 Yb 0.70209(2) 0.32960(2) 0.62686(2) 0.01921(5) Uani 1 1 d . . . . .

loop_
_atom_site_aniso_label
_atom_site_aniso_U_11
_atom_site_aniso_U_22
_atom_site_aniso_U_33
_atom_site_aniso_U_23
_atom_site_aniso_U_13
_atom_site_aniso_U_12
O1_4 0.081(11) 0.094(13) 0.076(10) -0.004(9) 0.025(8) 0.011(8)
C1_4 0.100(14) 0.16(3) 0.085(12) -0.026(14) 0.035(11) -0.012(15)
C2_4 0.099(16) 0.13(3) 0.082(11) -0.012(11) 0.028(10) -0.007(16)
C3_4 0.083(13) 0.104(19) 0.081(12) -0.002(12) 0.021(9) 0.014(13)
C4_4 0.085(12) 0.099(16) 0.081(12) 0.001(9) 0.025(9) 0.012(9)
O1_3 0.122(8) 0.127(7) 0.123(9) -0.024(6) 0.075(7) -0.018(6)
C1_3 0.061(8) 0.101(7) 0.050(7) -0.009(5) 0.012(6) 0.001(5)
C2_3 0.132(12) 0.099(8) 0.147(15) -0.030(8) 0.101(13) -0.029(8)
C3_3 0.109(12) 0.098(8) 0.129(16) -0.017(8) 0.081(13) -0.019(7)
C4_3 0.100(9) 0.111(8) 0.109(11) -0.017(7) 0.065(8) -0.022(6)
O1_2 0.103(16) 0.127(19) 0.14(2) -0.005(14) 0.045(13) -0.015(14)
C1_2 0.049(13) 0.09(2) 0.11(2) 0.029(14) 0.011(12) 0.024(12)
C2_2 0.047(13) 0.062(17) 0.117(19) 0.014(13) 0.019(12) 0.036(11)
C3_2 0.057(13) 0.039(14) 0.12(2) 0.009(14) 0.026(12) 0.034(10)
C4_2 0.061(15) 0.11(2) 0.120(19) 0.012(13) 0.023(12) 0.010(14)
O1_1 0.081(6) 0.073(5) 0.096(7) 0.025(5) 0.022(5) 0.008(4)
C1_1 0.100(8) 0.088(9) 0.099(7) 0.025(6) 0.038(6) 0.003(7)
C2_1 0.090(7) 0.057(7) 0.083(7) 0.000(6) 0.038(6) -0.005(5)
C3_1 0.080(7) 0.064(7) 0.092(8) 0.015(6) 0.039(6) 0.017(6)
C4_1 0.075(8) 0.062(7) 0.081(7) 0.018(5) 0.030(6) 0.015(6)
C1 0.019(2) 0.019(2) 0.019(2) 0.0028(16) 0.0050(19) -0.0012(17)
C2 0.018(3) 0.027(2) 0.024(3) 0.0030(19) 0.002(2) -0.0004(19)
C3 0.025(3) 0.033(3) 0.028(3) 0.003(2) 0.001(2) 0.003(2)
C4 0.026(3) 0.050(4) 0.022(3) 0.005(2) -0.002(2) 0.005(3)
C5 0.031(3) 0.037(3) 0.018(3) 0.001(2) 0.002(2) 0.002(2)
C6 0.024(3) 0.024(2) 0.018(2) -0.0014(18) 0.004(2) -0.001(2)
C7 0.022(3) 0.034(3) 0.024(3) 0.001(2) 0.004(2) 0.002(2)
C8 0.021(3) 0.063(4) 0.040(4) 0.002(3) 0.009(3) 0.002(3)
C9 0.046(4) 0.035(3) 0.036(3) -0.005(3) 0.015(3) 0.005(3)
C10 0.028(3) 0.023(2) 0.019(2) 0.0025(18) 0.008(2) 0.001(2)
C11 0.038(3) 0.038(3) 0.028(3) -0.007(2) 0.012(3) 0.001(3)
C12 0.030(3) 0.029(3) 0.025(3) 0.004(2) 0.009(2) -0.003(2)
C13 0.025(3) 0.025(2) 0.016(2) -0.0018(18) 0.009(2) -0.0059(19)
C14 0.020(2) 0.029(2) 0.018(2) 0.0000(19) 0.0053(19) -0.0064(19)
C15 0.029(3) 0.035(3) 0.023(3) -0.004(2) 0.006(2) -0.009(2)
C16 0.046(4) 0.029(3) 0.026(3) -0.012(2) 0.010(3) -0.015(3)
C17 0.044(3) 0.023(2) 0.027(3) -0.004(2) 0.014(2) -0.007(2)
C18 0.029(3) 0.024(2) 0.021(2) 0.0011(18) 0.009(2) -0.005(2)
C19 0.025(3) 0.029(3) 0.019(2) -0.0006(19) 0.000(2) -0.005(2)
C20 0.043(4) 0.033(3) 0.027(3) 0.005(2) 0.009(3) -0.008(3)
C21 0.028(4) 0.045(4) 0.050(4) 0.004(3) 0.003(3) -0.002(3)
C22 0.036(3) 0.020(2) 0.026(3) -0.0001(18) 0.005(2) -0.002(2)
C23 0.060(5) 0.050(4) 0.025(3) 0.011(3) 0.003(3) -0.010(4)
C24 0.040(4) 0.037(3) 0.066(5) -0.007(3) 0.011(4) 0.005(3)
C25 0.017(2) 0.0151(18) 0.024(2) 0.0017(16) 0.0095(19) -0.0008(17)
C26 0.023(3) 0.030(3) 0.030(3) 0.002(2) 0.014(2) 0.000(2)
C27 0.018(3) 0.049(3) 0.039(3) -0.001(3) 0.014(2) -0.003(2)
C28 0.027(3) 0.058(4) 0.042(4) 0.003(3) 0.024(3) -0.004(3)
C29 0.033(3) 0.035(3) 0.033(3) -0.002(2) 0.020(3) -0.002(2)
C30 0.026(3) 0.021(2) 0.025(3) -0.0028(18) 0.011(2) -0.0012(19)
C31 0.020(3) 0.040(3) 0.029(3) -0.004(2) 0.007(2) -0.005(2)
C32 0.025(3) 0.064(4) 0.041(4) -0.004(3) 0.011(3) -0.004(3)
C33 0.038(4) 0.034(3) 0.042(4) -0.005(3) 0.013(3) -0.006(3)
C34 0.021(3) 0.031(3) 0.021(2) -0.0019(19) 0.008(2) -0.005(2)
C35 0.043(4) 0.065(4) 0.025(3) -0.015(3) 0.015(3) -0.014(3)
C36 0.027(3) 0.035(3) 0.034(3) 0.010(2) 0.013(2) 0.000(2)
C37 0.019(2) 0.028(2) 0.021(2) 0.0012(19) 0.0053(19) 0.0042(19)
C38 0.027(3) 0.038(3) 0.023(3) 0.003(2) 0.010(2) 0.008(2)
C39 0.038(3) 0.046(3) 0.032(3) -0.002(3) 0.020(3) 0.013(3)
C40 0.052(4) 0.042(3) 0.040(4) -0.007(3) 0.023(3) 0.015(3)
C41 0.051(4) 0.035(3) 0.034(3) -0.004(2) 0.020(3) 0.013(3)
C42 0.031(3) 0.029(3) 0.027(3) 0.002(2) 0.013(2) 0.005(2)
C43 0.025(3) 0.043(3) 0.030(3) 0.008(2) 0.016(2) 0.009(2)
C44 0.037(4) 0.070(5) 0.034(3) 0.018(3) 0.025(3) 0.016(3)
C45 0.032(3) 0.046(3) 0.043(4) 0.008(3) 0.019(3) 0.004(3)
C46 0.035(3) 0.024(2) 0.034(3) 0.000(2) 0.017(3) 0.002(2)
C47 0.047(4) 0.033(3) 0.052(4) -0.006(3) 0.018(3) -0.005(3)
C48 0.053(4) 0.039(3) 0.036(3) 0.006(3) 0.022(3) 0.009(3)
C49 0.055(5) 0.076(5) 0.026(3) -0.007(3) 0.016(3) -0.034(4)
C50 0.051(5) 0.092(7) 0.055(5) 0.005(5) 0.006(4) -0.033(5)
C51 0.058(5) 0.062(5) 0.051(4) 0.005(4) 0.018(4) -0.032(4)
C52 0.053(4) 0.044(3) 0.036(3) -0.003(3) 0.025(3) -0.018(3)
C53 0.048(4) 0.058(4) 0.029(3) 0.017(3) 0.010(3) 0.024(3)
C54 0.074(6) 0.066(5) 0.049(5) 0.014(4) 0.010(4) 0.041(5)
C55 0.041(4) 0.044(4) 0.062(5) 0.000(3) 0.028(4) 0.008(3)
C56 0.029(3) 0.044(3) 0.033(3) 0.006(3) 0.013(2) 0.004(3)
C57 0.039(4) 0.090(6) 0.051(4) -0.010(4) 0.027(4) -0.001(4)
C58 0.084(7) 0.067(5) 0.074(6) -0.009(5) 0.057(6) 0.001(5)
C59 0.068(6) 0.121(9) 0.036(4) -0.016(5) 0.015(4) 0.039(6)
C60 0.084(7) 0.108(8) 0.054(5) -0.046(5) 0.036(5) -0.048(6)
C61 0.030(3) 0.053(4) 0.040(4) -0.009(3) 0.007(3) 0.000(3)
C62 0.067(6) 0.083(7) 0.043(5) -0.020(4) -0.004(4) 0.018(5)
C63 0.059(4) 0.032(3) 0.032(3) -0.010(2) 0.016(3) -0.003(3)
C64 0.051(4) 0.041(3) 0.038(4) -0.009(3) 0.007(3) 0.017(3)
N1 0.017(2) 0.0228(19) 0.018(2) 0.0025(15) 0.0045(18) 0.0006(17)
N2 0.019(2) 0.0204(18) 0.017(2) -0.0001(15) 0.0043(17) -0.0041(16)
N3 0.018(2) 0.0183(18) 0.021(2) 0.0001(15) 0.0100(18) -0.0028(15)
N4 0.021(2) 0.024(2) 0.019(2) 0.0027(15) 0.0104(19) 0.0042(16)
O1 0.038(2) 0.049(3) 0.024(2) -0.0060(17) 0.0154(18) -0.022(2)
O2 0.029(2) 0.038(2) 0.031(2) 0.0113(17) 0.0112(17) 0.0100(18)
O3 0.036(2) 0.034(2) 0.038(2) -0.0118(18) 0.0186(19) -0.0011(18)
O4 0.032(2) 0.031(2) 0.029(2) -0.0134(16) 0.0032(17) 0.0008(17)
Yb1 0.01792(10) 0.02295(10) 0.01637(10) 0.00265(8) 0.00569(8) -0.00313(8)
Yb2 0.01578(9) 0.02077(9) 0.01755(9) 0.00378(7) 0.00581(7) 0.00070(8)
Yb3 0.01756(10) 0.01888(8) 0.01753(10) -0.00095(7) 0.00561(8) 0.00175(8)
Yb4 0.01885(11) 0.01995(9) 0.01948(10) -0.00409(7) 0.00783(8) -0.00284(8)

loop_
_atom_type_symbol
_atom_type_description
_atom_type_scat_dispersion_real
_atom_type_scat_dispersion_imag
_atom_type_scat_source
C C 0.0033 0.0016 'International Tables Vol C Tables 4.2.6.8 and 6.1.1.4'
H H 0.0000 0.0000 'International Tables Vol C Tables 4.2.6.8 and 6.1.1.4'
N N 0.0061 0.0033 'International Tables Vol C Tables 4.2.6.8 and 6.1.1.4'
O O 0.0106 0.0060 'International Tables Vol C Tables 4.2.6.8 and 6.1.1.4'
Yb Yb -0.3850 5.5486 'International Tables Vol C Tables 4.2.6.8 and 6.1.1.4'

loop_
_geom_angle_atom_site_label_1
_geom_angle_atom_site_label_2
_geom_angle_atom_site_label_3
_geom_angle
C4_4 O1_4 C1_4 113(2)
C2_4 C1_4 O1_4 101(2)
C2_4 C1_4 H1A_4 111.5
O1_4 C1_4 H1A_4 111.5
C2_4 C1_4 H1B_4 111.5
O1_4 C1_4 H1B_4 111.5
H1A_4 C1_4 H1B_4 109.3
C3_4 C2_4 C1_4 111(2)
C3_4 C2_4 H2A_4 109.5
C1_4 C2_4 H2A_4 109.5
C3_4 C2_4 H2B_4 109.5
C1_4 C2_4 H2B_4 109.5
H2A_4 C2_4 H2B_4 108.1
C4_4 C3_4 C2_4 106(2)
C4_4 C3_4 H3A_4 110.5
C2_4 C3_4 H3A_4 110.5
C4_4 C3_4 H3B_4 110.5
C2_4 C3_4 H3B_4 110.6
H3A_4 C3_4 H3B_4 108.7
C3_4 C4_4 O1_4 104(2)
C3_4 C4_4 H4A_4 110.9
O1_4 C4_4 H4A_4 110.9
C3_4 C4_4 H4B_4 110.9
O1_4 C4_4 H4B_4 110.9
H4A_4 C4_4 H4B_4 108.9
C1_3 O1_3 C4_3 109.1(13)
O1_3 C1_3 C2_3 105.1(12)
O1_3 C1_3 H1A_3 110.7
C2_3 C1_3 H1A_3 110.7
O1_3 C1_3 H1B_3 110.7
C2_3 C1_3 H1B_3 110.7
H1A_3 C1_3 H1B_3 108.8
C3_3 C2_3 C1_3 108.6(13)
C3_3 C2_3 H2A_3 110.0
C1_3 C2_3 H2A_3 110.0
C3_3 C2_3 H2B_3 110.0
C1_3 C2_3 H2B_3 110.0
H2A_3 C2_3 H2B_3 108.4
C4_3 C3_3 C2_3 108.3(16)
C4_3 C3_3 H3A_3 110.0
C2_3 C3_3 H3A_3 110.0
C4_3 C3_3 H3B_3 110.0
C2_3 C3_3 H3B_3 110.0
H3A_3 C3_3 H3B_3 108.4
C3_3 C4_3 O1_3 106.6(15)
C3_3 C4_3 H4A_3 110.4
O1_3 C4_3 H4A_3 110.4
C3_3 C4_3 H4B_3 110.4
O1_3 C4_3 H4B_3 110.4
H4A_3 C4_3 H4B_3 108.6
C1_2 O1_2 C4_2 96(3)
C2_2 C1_2 O1_2 101(2)
C2_2 C1_2 H1A_2 111.5
O1_2 C1_2 H1A_2 111.5
C2_2 C1_2 H1B_2 111.5
O1_2 C1_2 H1B_2 111.5
H1A_2 C1_2 H1B_2 109.3
C3_2 C2_2 C1_2 104(2)
C3_2 C2_2 H2A_2 111.0
C1_2 C2_2 H2A_2 111.0
C3_2 C2_2 H2B_2 111.0
C1_2 C2_2 H2B_2 111.0
H2A_2 C2_2 H2B_2 109.0
C4_2 C3_2 C2_2 105(2)
C4_2 C3_2 H3A_2 110.7
C2_2 C3_2 H3A_2 110.7
C4_2 C3_2 H3B_2 110.7
C2_2 C3_2 H3B_2 110.7
H3A_2 C3_2 H3B_2 108.8
C3_2 C4_2 O1_2 98(2)
C3_2 C4_2 H4A_2 112.2
O1_2 C4_2 H4A_2 112.2
C3_2 C4_2 H4B_2 112.2
O1_2 C4_2 H4B_2 112.2
H4A_2 C4_2 H4B_2 109.8
C1_1 O1_1 C4_1 103.8(11)
C2_1 C1_1 O1_1 110.2(13)
C2_1 C1_1 H1A_1 109.6
O1_1 C1_1 H1A_1 109.6
C2_1 C1_1 H1B_1 109.6
O1_1 C1_1 H1B_1 109.6
H1A_1 C1_1 H1B_1 108.1
C3_1 C2_1 C1_1 104.7(12)
C3_1 C2_1 H2A_1 110.8
C1_1 C2_1 H2A_1 110.8
C3_1 C2_1 H2B_1 110.8
C1_1 C2_1 H2B_1 110.8
H2A_1 C2_1 H2B_1 108.9
C2_1 C3_1 C4_1 109.7(12)
C2_1 C3_1 H3A_1 109.7
C4_1 C3_1 H3A_1 109.7
C2_1 C3_1 H3B_1 109.7
C4_1 C3_1 H3B_1 109.7
H3A_1 C3_1 H3B_1 108.2
O1_1 C4_1 C3_1 105.3(11)
O1_1 C4_1 H4A_1 110.7
C3_1 C4_1 H4A_1 110.7
O1_1 C4_1 H4B_1 110.7
C3_1 C4_1 H4B_1 110.7
H4A_1 C4_1 H4B_1 108.8
N1 C1 C2 123.6(5)
N1 C1 C6 122.8(5)
C2 C1 C6 113.6(5)
N1 C1 Yb4 49.8(2)
C2 C1 Yb4 117.8(3)
C6 C1 Yb4 103.0(3)
C3 C2 C1 122.4(5)
C3 C2 C7 118.4(5)
C1 C2 C7 119.0(5)
C4 C3 C2 122.2(6)
C4 C3 H3 118.9
C2 C3 H3 118.9
C3 C4 C5 117.9(5)
C3 C4 H4 121.1
C5 C4 H4 121.1
C6 C5 C4 122.1(6)
C6 C5 H5 119.0
C4 C5 H5 119.0
C5 C6 C1 121.8(5)
C5 C6 C10 119.3(5)
C1 C6 C10 118.8(5)
C8 C7 C2 116.0(5)
C8 C7 C9 109.2(6)
C2 C7 C9 109.0(5)
C8 C7 H7 107.4
C2 C7 H7 107.4
C9 C7 H7 107.4
C7 C8 H8A 109.5
C7 C8 H8B 109.5
H8A C8 H8B 109.5
C7 C8 H8C 109.5
H8A C8 H8C 109.5
H8B C8 H8C 109.5
C7 C9 H9A 109.5
C7 C9 H9B 109.5
H9A C9 H9B 109.5
C7 C9 H9C 109.5
H9A C9 H9C 109.5
H9B C9 H9C 109.5
C6 C10 C11 114.7(5)
C6 C10 C12 110.0(5)
C11 C10 C12 110.1(5)
C6 C10 Yb1 103.1(3)
C11 C10 Yb1 139.3(4)
C12 C10 Yb1 67.7(3)
C6 C10 H10 107.2
C11 C10 H10 107.2
C12 C10 H10 107.2
Yb1 C10 H10 44.1
C10 C11 H11A 109.5
C10 C11 H11B 109.5
H11A C11 H11B 109.5
C10 C11 H11C 109.5
H11A C11 H11C 109.5
H11B C11 H11C 109.5
C10 C12 Yb1 83.5(3)
C10 C12 H12A 117(4)
Yb1 C12 H12A 62(4)
C10 C12 H12B 106(4)
Yb1 C12 H12B 166(4)
H12A C12 H12B 104(6)
C10 C12 H12C 99(5)
Yb1 C12 H12C 69(5)
H12A C12 H12C 113(7)
H12B C12 H12C 118(7)
N2 C13 C14 122.8(5)
N2 C13 C18 124.2(5)
C14 C13 C18 112.9(4)
N2 C13 Yb1 42.3(2)
C14 C13 Yb1 124.5(3)
C18 C13 Yb1 102.4(3)
C15 C14 C13 122.7(5)
C15 C14 C19 119.0(5)
C13 C14 C19 118.3(5)
C16 C15 C14 122.3(5)
C16 C15 H15 118.9
C14 C15 H15 118.9
C15 C16 C17 118.0(5)
C15 C16 H16 121.0
C17 C16 H16 121.0
C18 C17 C16 121.9(5)
C18 C17 H17 119.1
C16 C17 H17 119.1
C17 C18 C13 122.1(5)
C17 C18 C22 115.6(5)
C13 C18 C22 122.2(5)
C14 C19 C20 110.3(5)
C14 C19 C21 114.8(5)
C20 C19 C21 109.8(5)
C14 C19 H19 107.2
C20 C19 H19 107.2
C21 C19 H19 107.2
C19 C20 H20A 109.5
C19 C20 H20B 109.5
H20A C20 H20B 109.5
C19 C20 H20C 109.5
H20A C20 H20C 109.5
H20B C20 H20C 109.5
C19 C21 H21A 109.5
C19 C21 H21B 109.5
H21A C21 H21B 109.5
C19 C21 H21C 109.5
H21A C21 H21C 109.5
H21B C21 H21C 109.5
C18 C22 C23 112.5(5)
C18 C22 C24 111.7(5)
C23 C22 C24 109.6(6)
C18 C22 H22 107.6
C23 C22 H22 107.6
C24 C22 H22 107.6
C22 C23 H23A 109.5
C22 C23 H23B 109.5
H23A C23 H23B 109.5
C22 C23 H23C 109.5
H23A C23 H23C 109.5
H23B C23 H23C 109.5
C22 C24 H24A 109.5
C22 C24 H24B 109.5
H24A C24 H24B 109.5
C22 C24 H24C 109.5
H24A C24 H24C 109.5
H24B C24 H24C 109.5
N3 C25 C30 122.9(5)
N3 C25 C26 122.7(5)
C30 C25 C26 114.4(5)
N3 C25 Yb3 51.1(2)
C30 C25 Yb3 107.3(3)
C26 C25 Yb3 112.3(3)
C27 C26 C25 121.5(6)
C27 C26 C31 120.0(5)
C25 C26 C31 118.5(5)
C28 C27 C26 121.8(6)
C28 C27 H27 119.1
C26 C27 H27 119.1
C29 C28 C27 118.5(6)
C29 C28 H28 120.7
C27 C28 H28 120.7
C28 C29 C30 122.0(6)
C28 C29 H29 119.0
C30 C29 H29 119.0
C29 C30 C25 121.7(5)
C29 C30 C34 119.9(5)
C25 C30 C34 118.3(5)
C33 C31 C26 108.4(5)
C33 C31 C32 110.3(5)
C26 C31 C32 115.5(5)
C33 C31 Yb4 72.8(3)
C26 C31 Yb4 103.9(3)
C32 C31 Yb4 135.9(4)
C33 C31 H31 107.5
C26 C31 H31 107.5
C32 C31 H31 107.5
Yb4 C31 H31 38.3
C31 C32 H32A 109.5
C31 C32 H32B 109.5
H32A C32 H32B 109.5
C31 C32 H32C 109.5
H32A C32 H32C 109.5
H32B C32 H32C 109.5
C31 C33 Yb4 79.1(3)
C31 C33 H33A 109.5
Yb4 C33 H33A 72.6
C31 C33 H33B 109.5
Yb4 C33 H33B 60.3
H33A C33 H33B 109.5
C31 C33 H33C 109.5
Yb4 C33 H33C 169.0
H33A C33 H33C 109.5
H33B C33 H33C 109.5
C30 C34 C35 115.8(5)
C30 C34 C36 110.0(5)
C35 C34 C36 109.2(5)
C30 C34 Yb2 104.1(3)
C35 C34 Yb2 137.7(4)
C36 C34 Yb2 66.6(3)
C30 C34 H34 107.2
C35 C34 H34 107.2
C36 C34 H34 107.2
Yb2 C34 H34 44.6
C34 C35 H35A 109.5
C34 C35 H35B 109.5
H35A C35 H35B 109.5
C34 C35 H35C 109.5
H35A C35 H35C 109.5
H35B C35 H35C 109.5
C34 C36 Yb2 84.7(3)
C34 C36 H36A 113(5)
Yb2 C36 H36A 70(5)
C34 C36 H36B 114(6)
Yb2 C36 H36B 71(6)
H36A C36 H36B 114(7)
C34 C36 H36C 104(4)
Yb2 C36 H36C 171(4)
H36A C36 H36C 108(6)
H36B C36 H36C 103(7)
N4 C37 C42 124.0(5)
N4 C37 C38 122.0(5)
C42 C37 C38 114.1(5)
N4 C37 Yb4 44.5(3)
C42 C37 Yb4 96.1(3)
C38 C37 Yb4 133.8(4)
C39 C38 C37 122.1(6)
C39 C38 C43 118.8(5)
C37 C38 C43 119.0(5)
C40 C39 C38 122.1(6)
C40 C39 H39 118.9
C38 C39 H39 118.9
C39 C40 C41 118.3(6)
C39 C40 H40 120.9
C41 C40 H40 120.9
C40 C41 C42 122.3(6)
C40 C41 H41 118.8
C42 C41 H41 118.8
C41 C42 C37 121.0(5)
C41 C42 C46 115.4(5)
C37 C42 C46 123.6(5)
C38 C43 C44 113.8(6)
C38 C43 C45 110.7(5)
C44 C43 C45 109.8(5)
C38 C43 H43 107.5
C44 C43 H43 107.5
C45 C43 H43 107.5
C43 C44 H44A 109.5
C43 C44 H44B 109.5
H44A C44 H44B 109.5
C43 C44 H44C 109.5
H44A C44 H44C 109.5
H44B C44 H44C 109.5
C43 C45 H45A 109.5
C43 C45 H45B 109.5
H45A C45 H45B 109.5
C43 C45 H45C 109.5
H45A C45 H45C 109.5
H45B C45 H45C 109.5
C42 C46 C47 112.8(5)
C42 C46 C48 112.1(5)
C47 C46 C48 106.8(5)
C42 C46 H46 108.3
C47 C46 H46 108.3
C48 C46 H46 108.3
C46 C47 H47A 109.5
C46 C47 H47B 109.5
H47A C47 H47B 109.5
C46 C47 H47C 109.5
H47A C47 H47C 109.5
H47B C47 H47C 109.5
C46 C48 H48A 109.5
C46 C48 H48B 109.5
H48A C48 H48B 109.5
C46 C48 H48C 109.5
H48A C48 H48C 109.5
H48B C48 H48C 109.5
O1 C49 C50 105.8(6)
O1 C49 H49A 110.6
C50 C49 H49A 110.6
O1 C49 H49B 110.6
C50 C49 H49B 110.6
H49A C49 H49B 108.7
C49 C50 C51 104.5(7)
C49 C50 H50A 110.8
C51 C50 H50A 110.8
C49 C50 H50B 110.8
C51 C50 H50B 110.8
H50A C50 H50B 108.9
C50 C51 C52 103.1(6)
C50 C51 H51A 111.1
C52 C51 H51A 111.1
C50 C51 H51B 111.1
C52 C51 H51B 111.1
H51A C51 H51B 109.1
O1 C52 C51 105.8(6)
O1 C52 H52A 110.6
C51 C52 H52A 110.6
O1 C52 H52B 110.6
C51 C52 H52B 110.6
H52A C52 H52B 108.7
O2 C53 C54 106.3(6)
O2 C53 H53A 110.5
C54 C53 H53A 110.5
O2 C53 H53B 110.5
C54 C53 H53B 110.5
H53A C53 H53B 108.7
C55 C54 C53 106.5(6)
C55 C54 H54A 110.4
C53 C54 H54A 110.4
C55 C54 H54B 110.4
C53 C54 H54B 110.4
H54A C54 H54B 108.6
C54 C55 C56 103.8(6)
C54 C55 H55A 111.0
C56 C55 H55A 111.0
C54 C55 H55B 111.0
C56 C55 H55B 111.0
H55A C55 H55B 109.0
O2 C56 C55 105.1(5)
O2 C56 H56A 110.7
C55 C56 H56A 110.7
O2 C56 H56B 110.7
C55 C56 H56B 110.7
H56A C56 H56B 108.8
O3 C57 C58 107.8(7)
O3 C57 H57A 110.2
C58 C57 H57A 110.2
O3 C57 H57B 110.2
C58 C57 H57B 110.2
H57A C57 H57B 108.5
C59 C58 C57 106.4(7)
C59 C58 H58A 110.4
C57 C58 H58A 110.4
C59 C58 H58B 110.4
C57 C58 H58B 110.4
H58A C58 H58B 108.6
C58 C59 C60 108.3(7)
C58 C59 H59A 110.0
C60 C59 H59A 110.0
C58 C59 H59B 110.0
C60 C59 H59B 110.0
H59A C59 H59B 108.4
O3 C60 C59 107.2(7)
O3 C60 H60A 110.3
C59 C60 H60A 110.3
O3 C60 H60B 110.3
C59 C60 H60B 110.3
H60A C60 H60B 108.5
O4 C61 C62 107.0(6)
O4 C61 H61A 110.3
C62 C61 H61A 110.3
O4 C61 H61B 110.3
C62 C61 H61B 110.3
H61A C61 H61B 108.6
C61 C62 C63 106.5(7)
C61 C62 H62A 110.4
C63 C62 H62A 110.4
C61 C62 H62B 110.4
C63 C62 H62B 110.4
H62A C62 H62B 108.6
C64 C63 C62 104.7(6)
C64 C63 H63A 110.8
C62 C63 H63A 110.8
C64 C63 H63B 110.8
C62 C63 H63B 110.8
H63A C63 H63B 108.9
O4 C64 C63 107.3(5)
O4 C64 H64A 110.2
C63 C64 H64A 110.2
O4 C64 H64B 110.2
C63 C64 H64B 110.2
H64A C64 H64B 108.5
C1 N1 Yb4 104.0(3)
C1 N1 Yb3 135.7(4)
Yb4 N1 Yb3 91.42(15)
C1 N1 Yb1 129.5(4)
Yb4 N1 Yb1 90.21(15)
Yb3 N1 Yb1 90.96(15)
C13 N2 Yb1 114.8(3)
C13 N2 Yb3 121.0(4)
Yb1 N2 Yb3 93.01(16)
C13 N2 Yb2 135.5(3)
Yb1 N2 Yb2 90.67(15)
Yb3 N2 Yb2 91.32(15)
C25 N3 Yb3 101.8(3)
C25 N3 Yb4 132.9(3)
Yb3 N3 Yb4 91.42(15)
C25 N3 Yb2 132.3(3)
Yb3 N3 Yb2 91.51(15)
Yb4 N3 Yb2 91.58(15)
C37 N4 Yb2 122.3(3)
C37 N4 Yb4 111.3(3)
Yb2 N4 Yb4 94.22(17)
C37 N4 Yb1 136.8(4)
Yb2 N4 Yb1 90.64(15)
Yb4 N4 Yb1 90.99(15)
C49 O1 C52 107.7(5)
C49 O1 Yb1 116.6(4)
C52 O1 Yb1 135.5(4)
C56 O2 C53 106.9(5)
C56 O2 Yb2 115.5(3)
C53 O2 Yb2 137.6(4)
C60 O3 C57 109.5(6)
C60 O3 Yb3 123.7(5)
C57 O3 Yb3 124.1(4)
C64 O4 C61 107.7(5)
C64 O4 Yb4 125.9(4)
C61 O4 Yb4 126.4(4)
N2 Yb1 N4 89.10(15)
N2 Yb1 N1 87.56(16)
N4 Yb1 N1 88.05(15)
N2 Yb1 O1 99.12(14)
N4 Yb1 O1 132.01(16)
N1 Yb1 O1 139.12(15)
N2 Yb1 C12 150.69(17)
N4 Yb1 C12 115.58(16)
N1 Yb1 C12 78.27(16)
O1 Yb1 C12 76.61(15)
N2 Yb1 C10 149.13(15)
N4 Yb1 C10 90.33(15)
N1 Yb1 C10 61.57(15)
O1 Yb1 C10 104.04(13)
C12 Yb1 C10 28.85(15)
N2 Yb1 C13 22.96(13)
N4 Yb1 C13 108.01(14)
N1 Yb1 C13 100.90(14)
O1 Yb1 C13 76.79(13)
C12 Yb1 C13 136.30(15)
C10 Yb1 C13 154.76(14)
N2 Yb1 Yb2 45.21(10)
N4 Yb1 Yb2 44.03(11)
N1 Yb1 Yb2 89.61(11)
O1 Yb1 Yb2 123.34(10)
C12 Yb1 Yb2 157.27(11)
C10 Yb1 Yb2 128.57(9)
C13 Yb1 Yb2 64.55(9)
N2 Yb1 Yb4 89.60(11)
N4 Yb1 Yb4 43.88(12)
N1 Yb1 Yb4 44.23(10)
O1 Yb1 Yb4 170.56(10)
C12 Yb1 Yb4 97.52(12)
C10 Yb1 Yb4 69.19(10)
C13 Yb1 Yb4 112.20(9)
Yb2 Yb1 Yb4 61.138(7)
N2 Yb1 Yb3 43.59(11)
N4 Yb1 Yb3 87.67(11)
N1 Yb1 Yb3 43.97(11)
O1 Yb1 Yb3 129.49(10)
C12 Yb1 Yb3 117.93(13)
C10 Yb1 Yb3 105.54(10)
C13 Yb1 Yb3 59.51(9)
Yb2 Yb1 Yb3 60.086(7)
Yb4 Yb1 Yb3 59.759(7)
N2 Yb1 H12A 133.1(15)
N4 Yb1 H12A 131.6(15)
N1 Yb1 H12A 74.0(15)
O1 Yb1 H12A 72.2(15)
C12 Yb1 H12A 17.8(15)
C10 Yb1 H12A 41.5(15)
C13 Yb1 H12A 119.3(15)
Yb2 Yb1 H12A 163.6(15)
Yb4 Yb1 H12A 104.4(15)
Yb3 Yb1 H12A 106.8(15)
N4 Yb2 N2 89.33(15)
N4 Yb2 N3 86.99(16)
N2 Yb2 N3 87.35(15)
N4 Yb2 O2 96.28(15)
N2 Yb2 O2 124.69(15)
N3 Yb2 O2 147.72(14)
N4 Yb2 C36 140.66(17)
N2 Yb2 C36 122.98(17)
N3 Yb2 C36 74.12(16)
O2 Yb2 C36 83.59(15)
N4 Yb2 C34 147.05(15)
N2 Yb2 C34 95.47(15)
N3 Yb2 C34 60.80(14)
O2 Yb2 C34 107.33(14)
C36 Yb2 C34 28.70(16)
N4 Yb2 Yb1 45.34(10)
N2 Yb2 Yb1 44.12(11)
N3 Yb2 Yb1 88.73(10)
O2 Yb2 Yb1 116.19(9)
C36 Yb2 Yb1 159.99(12)
C34 Yb2 Yb1 132.53(10)
N4 Yb2 Yb3 88.92(11)
N2 Yb2 Yb3 43.90(11)
N3 Yb2 Yb3 43.49(10)
O2 Yb2 Yb3 167.63(10)
C36 Yb2 Yb3 99.49(12)
C34 Yb2 Yb3 72.84(10)
Yb1 Yb2 Yb3 60.544(7)
N4 Yb2 Yb4 42.92(12)
N2 Yb2 Yb4 87.63(11)
N3 Yb2 Yb4 44.08(10)
O2 Yb2 Yb4 130.81(10)
C36 Yb2 Yb4 110.68(13)
C34 Yb2 Yb4 104.60(10)
Yb1 Yb2 Yb4 59.603(7)
Yb3 Yb2 Yb4 59.406(7)
N3 Yb3 N2 89.73(15)
N3 Yb3 N1 89.09(15)
N2 Yb3 N1 88.46(16)
N3 Yb3 O3 109.62(15)
N2 Yb3 O3 118.07(15)
N1 Yb3 O3 146.55(15)
N3 Yb3 C25 27.03(14)
N2 Yb3 C25 108.86(14)
N1 Yb3 C25 108.04(15)
O3 Yb3 C25 83.57(14)
N3 Yb3 Yb4 44.91(11)
N2 Yb3 Yb4 89.42(11)
N1 Yb3 Yb4 44.19(11)
O3 Yb3 Yb4 144.85(10)
C25 Yb3 Yb4 66.04(10)
N3 Yb3 Yb2 45.00(11)
N2 Yb3 Yb2 44.78(10)
N1 Yb3 Yb2 89.80(11)
O3 Yb3 Yb2 123.16(11)
C25 Yb3 Yb2 65.98(10)
Yb4 Yb3 Yb2 60.874(7)
N3 Yb3 Yb1 88.82(11)
N2 Yb3 Yb1 43.40(11)
N1 Yb3 Yb1 45.07(11)
O3 Yb3 Yb1 155.33(10)
C25 Yb3 Yb1 115.85(10)
Yb4 Yb3 Yb1 59.706(6)
Yb2 Yb3 Yb1 59.370(7)
N4 Yb4 N1 90.61(16)
N4 Yb4 N3 87.21(16)
N1 Yb4 N3 88.06(14)
N4 Yb4 O4 116.29(15)
N1 Yb4 O4 109.54(15)
N3 Yb4 O4 149.51(15)
N4 Yb4 C1 108.37(15)
N1 Yb4 C1 26.20(14)
N3 Yb4 C1 107.61(14)
O4 Yb4 C1 84.22(14)
N4 Yb4 C33 133.46(17)
N1 Yb4 C33 128.41(17)
N3 Yb4 C33 72.12(16)
O4 Yb4 C33 77.48(17)
C1 Yb4 C33 117.44(16)
N4 Yb4 C37 24.19(14)
N1 Yb4 C37 110.20(15)
N3 Yb4 C37 101.64(15)
O4 Yb4 C37 95.46(14)
C1 Yb4 C37 120.84(14)
C33 Yb4 C37 120.12(16)
N4 Yb4 C31 145.96(16)
N1 Yb4 C31 100.69(16)
N3 Yb4 C31 61.51(15)
O4 Yb4 C31 90.16(15)
C1 Yb4 C31 94.58(15)
C33 Yb4 C31 28.04(16)
C37 Yb4 C31 144.49(15)
N4 Yb4 Yb1 45.13(10)
N1 Yb4 Yb1 45.56(11)
N3 Yb4 Yb1 88.64(10)
O4 Yb4 Yb1 121.57(11)
C1 Yb4 Yb1 65.07(10)
C33 Yb4 Yb1 160.56(13)
C37 Yb4 Yb1 65.53(10)
C31 Yb4 Yb1 137.78(11)
N4 Yb4 Yb3 89.15(11)
N1 Yb4 Yb3 44.40(11)
N3 Yb4 Yb3 43.67(10)
O4 Yb4 Yb3 146.03(10)
C1 Yb4 Yb3 65.71(10)
C33 Yb4 Yb3 101.88(12)
C37 Yb4 Yb3 113.00(10)
C31 Yb4 Yb3 77.53(11)
Yb1 Yb4 Yb3 60.535(7)
N4 Yb4 Yb2 42.86(11)
N1 Yb4 Yb2 89.01(11)
N3 Yb4 Yb2 44.35(11)
O4 Yb4 Yb2 153.81(10)
C1 Yb4 Yb2 115.16(10)
C33 Yb4 Yb2 105.87(13)
C37 Yb4 Yb2 59.97(10)
C31 Yb4 Yb2 104.80(11)
Yb1 Yb4 Yb2 59.259(6)
Yb3 Yb4 Yb2 59.720(7)

loop_
_geom_bond_atom_site_label_1
_geom_bond_atom_site_label_2
_geom_bond_distance
O1_4 C4_4 1.42(2)
O1_4 C1_4 1.43(2)
C1_4 C2_4 1.42(2)
C1_4 H1A_4 0.9900
C1_4 H1B_4 0.9900
C2_4 C3_4 1.42(2)
C2_4 H2A_4 0.9900
C2_4 H2B_4 0.9900
C3_4 C4_4 1.42(2)
C3_4 H3A_4 0.9900
C3_4 H3B_4 0.9900
C4_4 H4A_4 0.9900
C4_4 H4B_4 0.9900
O1_3 C1_3 1.407(16)
O1_3 C4_3 1.443(17)
C1_3 C2_3 1.430(16)
C1_3 H1A_3 0.9900
C1_3 H1B_3 0.9900
C2_3 C3_3 1.422(18)
C2_3 H2A_3 0.9900
C2_3 H2B_3 0.9900
C3_3 C4_3 1.365(17)
C3_3 H3A_3 0.9900
C3_3 H3B_3 0.9900
C4_3 H4A_3 0.9900
C4_3 H4B_3 0.9900
O1_2 C1_2 1.45(2)
O1_2 C4_2 1.45(2)
C1_2 C2_2 1.43(2)
C1_2 H1A_2 0.9900
C1_2 H1B_2 0.9900
C2_2 C3_2 1.43(2)
C2_2 H2A_2 0.9900
C2_2 H2B_2 0.9900
C3_2 C4_2 1.43(2)
C3_2 H3A_2 0.9900
C3_2 H3B_2 0.9900
C4_2 H4A_2 0.9900
C4_2 H4B_2 0.9900
O1_1 C1_1 1.450(17)
O1_1 C4_1 1.464(16)
C1_1 C2_1 1.400(16)
C1_1 H1A_1 0.9900
C1_1 H1B_1 0.9900
C2_1 C3_1 1.387(15)
C2_1 H2A_1 0.9900
C2_1 H2B_1 0.9900
C3_1 C4_1 1.475(16)
C3_1 H3A_1 0.9900
C3_1 H3B_1 0.9900
C4_1 H4A_1 0.9900
C4_1 H4B_1 0.9900
C1 N1 1.372(7)
C1 C2 1.448(8)
C1 C6 1.459(8)
C1 Yb4 3.016(5)
C2 C3 1.389(8)
C2 C7 1.526(8)
C3 C4 1.377(9)
C3 H3 0.9500
C4 C5 1.399(9)
C4 H4 0.9500
C5 C6 1.386(8)
C5 H5 0.9500
C6 C10 1.515(8)
C7 C8 1.516(8)
C7 C9 1.539(8)
C7 H7 1.0000
C8 H8A 0.9800
C8 H8B 0.9800
C8 H8C 0.9800
C9 H9A 0.9800
C9 H9B 0.9800
C9 H9C 0.9800
C10 C11 1.520(8)
C10 C12 1.541(8)
C10 Yb1 3.173(5)
C10 H10 1.0000
C11 H11A 0.9800
C11 H11B 0.9800
C11 H11C 0.9800
C12 Yb1 2.954(6)
C12 H12A 0.92(7)
C12 H12B 0.90(7)
C12 H12C 0.92(8)
C13 N2 1.370(6)
C13 C14 1.453(7)
C13 C18 1.460(7)
C13 Yb1 3.188(5)
C14 C15 1.380(7)
C14 C19 1.503(8)
C15 C16 1.377(9)
C15 H15 0.9500
C16 C17 1.397(9)
C16 H16 0.9500
C17 C18 1.385(7)
C17 H17 0.9500
C18 C22 1.514(8)
C19 C20 1.527(9)
C19 C21 1.542(9)
C19 H19 1.0000
C20 H20A 0.9800
C20 H20B 0.9800
C20 H20C 0.9800
C21 H21A 0.9800
C21 H21B 0.9800
C21 H21C 0.9800
C22 C23 1.523(9)
C22 C24 1.537(10)
C22 H22 1.0000
C23 H23A 0.9800
C23 H23B 0.9800
C23 H23C 0.9800
C24 H24A 0.9800
C24 H24B 0.9800
C24 H24C 0.9800
C25 N3 1.373(6)
C25 C30 1.446(7)
C25 C26 1.452(8)
C25 Yb3 2.956(5)
C26 C27 1.393(8)
C26 C31 1.524(8)
C27 C28 1.387(10)
C27 H27 0.9500
C28 C29 1.379(10)
C28 H28 0.9500
C29 C30 1.392(8)
C29 H29 0.9500
C30 C34 1.510(8)
C31 C33 1.521(9)
C31 C32 1.528(9)
C31 Yb4 3.177(6)
C31 H31 1.0000
C32 H32A 0.9800
C32 H32B 0.9800
C32 H32C 0.9800
C33 Yb4 3.090(7)
C33 H33A 0.9800
C33 H33B 0.9800
C33 H33C 0.9800
C34 C35 1.531(8)
C34 C36 1.541(8)
C34 Yb2 3.195(5)
C34 H34 1.0000
C35 H35A 0.9800
C35 H35B 0.9800
C35 H35C 0.9800
C36 Yb2 2.945(6)
C36 H36A 0.98(3)
C36 H36B 0.98(3)
C36 H36C 0.92(7)
C37 N4 1.379(7)
C37 C42 1.446(8)
C37 C38 1.448(8)
C37 Yb4 3.136(5)
C38 C39 1.377(8)
C38 C43 1.524(9)
C39 C40 1.369(10)
C39 H39 0.9500
C40 C41 1.381(10)
C40 H40 0.9500
C41 C42 1.393(8)
C41 H41 0.9500
C42 C46 1.524(8)
C43 C44 1.536(8)
C43 C45 1.546(10)
C43 H43 1.0000
C44 H44A 0.9800
C44 H44B 0.9800
C44 H44C 0.9800
C45 H45A 0.9800
C45 H45B 0.9800
C45 H45C 0.9800
C46 C47 1.531(9)
C46 C48 1.548(9)
C46 H46 1.0000
C47 H47A 0.9800
C47 H47B 0.9800
C47 H47C 0.9800
C48 H48A 0.9800
C48 H48B 0.9800
C48 H48C 0.9800
C49 O1 1.439(8)
C49 C50 1.451(11)
C49 H49A 0.9900
C49 H49B 0.9900
C50 C51 1.458(12)
C50 H50A 0.9900
C50 H50B 0.9900
C51 C52 1.477(10)
C51 H51A 0.9900
C51 H51B 0.9900
C52 O1 1.450(7)
C52 H52A 0.9900
C52 H52B 0.9900
C53 O2 1.447(7)
C53 C54 1.509(11)
C53 H53A 0.9900
C53 H53B 0.9900
C54 C55 1.484(11)
C54 H54A 0.9900
C54 H54B 0.9900
C55 C56 1.505(9)
C55 H55A 0.9900
C55 H55B 0.9900
C56 O2 1.437(7)
C56 H56A 0.9900
C56 H56B 0.9900
C57 O3 1.445(9)
C57 C58 1.480(11)
C57 H57A 0.9900
C57 H57B 0.9900
C58 C59 1.460(14)
C58 H58A 0.9900
C58 H58B 0.9900
C59 C60 1.471(13)
C59 H59A 0.9900
C59 H59B 0.9900
C60 O3 1.436(9)
C60 H60A 0.9900
C60 H60B 0.9900
C61 O4 1.439(8)
C61 C62 1.465(11)
C61 H61A 0.9900
C61 H61B 0.9900
C62 C63 1.520(12)
C62 H62A 0.9900
C62 H62B 0.9900
C63 C64 1.503(9)
C63 H63A 0.9900
C63 H63B 0.9900
C64 O4 1.435(8)
C64 H64A 0.9900
C64 H64B 0.9900
N1 Yb4 2.374(4)
N1 Yb3 2.383(5)
N1 Yb1 2.430(5)
N2 Yb1 2.361(5)
N2 Yb3 2.370(5)
N2 Yb2 2.407(4)
N3 Yb3 2.352(4)
N3 Yb4 2.405(4)
N3 Yb2 2.416(5)
N4 Yb2 2.357(5)
N4 Yb4 2.360(5)
N4 Yb1 2.412(4)
O1 Yb1 2.557(4)
O2 Yb2 2.568(4)
O3 Yb3 2.444(4)
O4 Yb4 2.451(4)
Yb1 Yb2 3.3914(3)
Yb1 Yb4 3.4035(3)
Yb1 Yb3 3.4319(3)
Yb1 H12A 2.65(7)
Yb2 Yb3 3.4163(3)
Yb2 Yb4 3.4557(3)
Yb3 Yb4 3.4053(3)
